data_7008921
loop_
_publ_author_name
'Rohovec, Jan'
'Vojt\'i\<sek, Pavel'
'Hermann, Petr'
'Ludv\'ik, Ji\<r\'i'
'Luke\<s, Ivan'

_publ_section_title
;
 Derivative of cyclen with three methylene(phenyl)phosphinic acid
 pendant arms. Synthesis and crystal structures of its lanthanide
 complexes
;
_journal_issue 2
_journal_name_full 'Journal of the Chemical Society, Dalton Transactions'
_journal_page_first 141
_journal_paper_doi 10.1039/a907018d
_journal_year 2000
_chemical_formula_moiety '[TbL]2*12H2O (!centrosymmetric dimer!)'
_chemical_formula_sum 'C30 H52 N4 O12 P3 Tb'
_chemical_formula_weight 912.59
_chemical_name_systematic
; 
 ? 
;
_space_group_IT_number 14
_symmetry_cell_setting monoclinic
_symmetry_space_group_name_Hall '-P 2ybc'
_symmetry_space_group_name_H-M 'P 1 21/c 1'
_atom_sites_solution_hydrogens geom
_atom_sites_solution_primary 'Patterson + Fourier'
_atom_sites_solution_secondary difmap
_audit_creation_method SHELXL-97
_cell_angle_alpha 90.00
_cell_angle_beta 112.19(2)
_cell_angle_gamma 90.00
_cell_formula_units_Z 4
_cell_length_a 13.047(3)
_cell_length_b 20.238(6)
_cell_length_c 15.841(4)
_cell_measurement_reflns_used 25
_cell_measurement_temperature 293(2)
_cell_measurement_theta_max 14
_cell_measurement_theta_min 13
_cell_volume 3873.0(18)
_computing_cell_refinement 'CAD4 program packet'
_computing_data_collection 'CAD4 program packet'
_computing_data_reduction 'JANA-98 (Petricek, 1998)'
_computing_molecular_graphics 'PLATON-92 (Spek, 1992)'
_computing_publication_material WORD
_computing_structure_refinement 'SHELXL-97 (Sheldrick, 1997)'
_computing_structure_solution 'SHELXS-86 (Sheldrick, 1986)'
_diffrn_ambient_temperature 293(2)
_diffrn_measured_fraction_theta_full 0.945
_diffrn_measured_fraction_theta_max 0.945
_diffrn_measurement_device_type 'CAD4 (Enraf-Nonius)'
_diffrn_measurement_method .omega.-2.theta.
_diffrn_radiation_monochromator graphite
_diffrn_radiation_source 'fine-focus sealed tube'
_diffrn_radiation_type MoK\a
_diffrn_radiation_wavelength 0.71073
_diffrn_reflns_av_R_equivalents 0.2310
_diffrn_reflns_av_sigmaI/netI 0.0345
_diffrn_reflns_limit_h_max 14
_diffrn_reflns_limit_h_min 0
_diffrn_reflns_limit_k_max 23
_diffrn_reflns_limit_k_min 0
_diffrn_reflns_limit_l_max 16
_diffrn_reflns_limit_l_min -18
_diffrn_reflns_number 6233
_diffrn_reflns_theta_full 24.01
_diffrn_reflns_theta_max 24.01
_diffrn_reflns_theta_min 1.71
_diffrn_standards_decay_% 11.8
_diffrn_standards_interval_time '60 min'
_diffrn_standards_number 3
_exptl_absorpt_coefficient_mu 2.011
_exptl_absorpt_correction_T_max --
_exptl_absorpt_correction_T_min --
_exptl_absorpt_correction_type 'not applied'
_exptl_crystal_colour 'pale yellow'
_exptl_crystal_density_diffrn 1.565
_exptl_crystal_density_meas ?
_exptl_crystal_density_method .
_exptl_crystal_description prism
_exptl_crystal_F_000 1864
_exptl_crystal_size_max 0.75
_exptl_crystal_size_mid 0.66
_exptl_crystal_size_min 0.49
_refine_diff_density_max 4.362
_refine_diff_density_min -4.372
_refine_diff_density_rms 0.306
_refine_ls_extinction_coef --
_refine_ls_extinction_method none
_refine_ls_goodness_of_fit_ref 1.245
_refine_ls_hydrogen_treatment mixed
_refine_ls_matrix_type full
_refine_ls_number_parameters 460
_refine_ls_number_reflns 5945
_refine_ls_number_restraints 0
_refine_ls_restrained_S_all 1.245
_refine_ls_R_factor_all 0.1064
_refine_ls_R_factor_gt 0.0913
_refine_ls_shift/su_max 4.680
_refine_ls_shift/su_mean 0.033
_refine_ls_structure_factor_coef Fsqd
_refine_ls_weighting_details 'w=1/[\s^2^(Fo^2^)+(0.2000P)^2^+0.0000P] where P=(Fo^2^+2Fc^2^)/3'
_refine_ls_weighting_scheme calc
_refine_ls_wR_factor_gt 0.2475
_refine_ls_wR_factor_ref 0.2677
_reflns_number_gt 4986
_reflns_number_total 5945
_reflns_threshold_expression >2sigma(I)
_cod_data_source_file a907018d.txt
_cod_data_source_block tb24e
_cod_depositor_comments
;
The following automatic conversions were performed:

'_refine_ls_weighting_scheme' value 'calc
w=1/[\s^2^(Fo^2^)+(0.2000P)^2^+0.0000P] where P=(Fo^2^+2Fc^2^)/3' was
changed to 'calc'. New tag '_refine_ls_weighting_details' was
created. The value of the new tag was set to
'w=1/[\s^2^(Fo^2^)+(0.2000P)^2^+0.0000P] where P=(Fo^2^+2Fc^2^)/3'.

Automatic conversion script
Id: cif_fix_values 3143 2015-03-26 13:38:13Z robertas 
;
_cod_original_sg_symbol_H-M 'P2(1)/c  (no. 14)'
_cod_database_code 7008921

loop_
_symmetry_equiv_pos_as_xyz
'x, y, z'
'-x, y+1/2, -z+1/2'
'-x, -y, -z'
'x, -y-1/2, z-1/2'

loop_
_atom_site_label
_atom_site_type_symbol
_atom_site_fract_x
_atom_site_fract_y
_atom_site_fract_z
_atom_site_U_iso_or_equiv
_atom_site_adp_type
_atom_site_occupancy
_atom_site_calc_flag
_atom_site_refinement_flags
_atom_site_disorder_assembly
_atom_site_disorder_group
Tb Tb 0.66897(3) 0.60853(2) 0.03474(3) 0.0188(3) Uani 1 d . . .
P1 P 0.9014(2) 0.63380(16) 0.22575(17) 0.0317(6) Uani 1 d . . .
O11 O 0.8137(6) 0.5849(4) 0.1711(5) 0.0341(16) Uani 1 d . . .
O12 O 0.8884(7) 0.6673(4) 0.3055(5) 0.047(2) Uani 1 d . . .
P2 P 0.5618(2) 0.74651(14) 0.09480(17) 0.0288(6) Uani 1 d . . .
O21 O 0.6375(5) 0.6864(3) 0.1272(4) 0.0293(15) Uani 1 d . . .
O22 O 0.6090(6) 0.8108(4) 0.1393(5) 0.0379(18) Uani 1 d . . .
P3 P 0.39949(18) 0.56270(12) -0.07839(16) 0.0216(6) Uani 1 d . . .
O31 O 0.4780(5) 0.6063(3) -0.0050(4) 0.0237(16) Uani 1 d . . .
O32 O 0.3660(5) 0.4991(3) -0.0460(5) 0.0316(16) Uani 1 d . . .
N1 N 0.8499(6) 0.6772(4) 0.0481(5) 0.0271(17) Uani 1 d . . .
N2 N 0.6195(6) 0.7228(4) -0.0501(5) 0.0251(17) Uani 1 d . . .
N3 N 0.5594(7) 0.5929(4) -0.1433(5) 0.0242(17) Uani 1 d . . .
N4 N 0.7888(7) 0.5477(4) -0.0438(5) 0.0277(18) Uani 1 d . . .
C1 C 0.8234(7) 0.7351(6) -0.0108(7) 0.028(2) Uani 1 d . . .
H011 H 0.8190 0.7223 -0.0711 0.034 Uiso 1 calc R . .
H012 H 0.8827 0.7672 0.0131 0.034 Uiso 1 calc R . .
C2 C 0.7152(9) 0.7670(5) -0.0186(7) 0.034(2) Uani 1 d . . .
H021 H 0.7232 0.7844 0.0406 0.041 Uiso 1 calc R . .
H022 H 0.7007 0.8040 -0.0604 0.041 Uiso 1 calc R . .
C3 C 0.5852(9) 0.7138(5) -0.1510(7) 0.035(2) Uani 1 d . . .
H031 H 0.6504 0.7073 -0.1654 0.042 Uiso 1 calc R . .
H032 H 0.5479 0.7535 -0.1820 0.042 Uiso 1 calc R . .
C4 C 0.5085(8) 0.6552(5) -0.1847(6) 0.027(2) Uani 1 d . . .
H041 H 0.4426 0.6626 -0.1716 0.033 Uiso 1 calc R . .
H042 H 0.4859 0.6520 -0.2504 0.033 Uiso 1 calc R . .
C5 C 0.6327(8) 0.5668(6) -0.1892(7) 0.035(2) Uani 1 d . . .
H051 H 0.5876 0.5453 -0.2458 0.042 Uiso 1 calc R . .
H052 H 0.6712 0.6033 -0.2038 0.042 Uiso 1 calc R . .
C6 C 0.7158(8) 0.5184(6) -0.1296(7) 0.036(2) Uani 1 d . . .
H061 H 0.6770 0.4813 -0.1166 0.043 Uiso 1 calc R . .
H062 H 0.7601 0.5017 -0.1622 0.043 Uiso 1 calc R . .
C7 C 0.8680(8) 0.5942(5) -0.0605(7) 0.032(2) Uani 1 d . . .
H071 H 0.8284 0.6228 -0.1115 0.038 Uiso 1 calc R . .
H072 H 0.9223 0.5693 -0.0757 0.038 Uiso 1 calc R . .
C8 C 0.9265(8) 0.6357(5) 0.0243(7) 0.032(2) Uani 1 d . . .
H081 H 0.9653 0.6067 0.0751 0.038 Uiso 1 calc R . .
H082 H 0.9811 0.6636 0.0139 0.038 Uiso 1 calc R . .
C11 C 1.0324(8) 0.5896(7) 0.2670(7) 0.037(3) Uani 1 d . . .
C12 C 1.0365(11) 0.5235(7) 0.2599(8) 0.050(3) Uani 1 d . . .
H12 H 0.9719 0.4998 0.2298 0.060 Uiso 1 calc R . .
C13 C 1.1406(12) 0.4896(9) 0.2985(9) 0.065(4) Uani 1 d . . .
H13 H 1.1448 0.4441 0.2920 0.078 Uiso 1 calc R . .
C14 C 1.2335(12) 0.5257(11) 0.3450(11) 0.080(6) Uani 1 d . . .
H14 H 1.3007 0.5040 0.3734 0.096 Uiso 1 calc R . .
C15 C 1.2292(13) 0.5926(11) 0.3506(13) 0.079(5) Uani 1 d . . .
H151 H 1.2939 0.6164 0.3803 0.094 Uiso 1 calc R . .
C16 C 1.1308(11) 0.6252(9) 0.3129(10) 0.057(4) Uani 1 d . . .
H16 H 1.1287 0.6709 0.3174 0.068 Uiso 1 calc R . .
C21 C 0.4338(9) 0.7340(5) 0.1109(7) 0.032(2) Uani 1 d . . .
C22 C 0.4194(11) 0.6767(7) 0.1564(9) 0.055(3) Uani 1 d . . .
H22 H 0.4733 0.6439 0.1749 0.066 Uiso 1 calc R . .
C23 C 0.3211(14) 0.6708(9) 0.1729(11) 0.073(5) Uani 1 d . . .
H23 H 0.3071 0.6334 0.2009 0.088 Uiso 1 calc R . .
C24 C 0.2439(17) 0.7237(12) 0.1454(17) 0.106(8) Uani 1 d . . .
H24 H 0.1809 0.7215 0.1593 0.127 Uiso 1 calc R . .
C25 C 0.2577(12) 0.7751(10) 0.1018(11) 0.073(4) Uani 1 d . . .
H25 H 0.2031 0.8075 0.0823 0.087 Uiso 1 calc R . .
C26 C 0.3525(10) 0.7819(7) 0.0843(9) 0.055(3) Uani 1 d . . .
H26 H 0.3621 0.8194 0.0541 0.066 Uiso 1 calc R . .
C31 C 0.2732(9) 0.6068(5) -0.1413(7) 0.028(2) Uani 1 d . . .
C32 C 0.2099(10) 0.5900(8) -0.2297(9) 0.050(3) Uani 1 d . . .
H32 H 0.2345 0.5585 -0.2605 0.060 Uiso 1 calc R . .
C33 C 0.1059(12) 0.6217(9) -0.2730(12) 0.072(5) Uani 1 d . . .
H33 H 0.0637 0.6136 -0.3341 0.086 Uiso 1 calc R . .
C34 C 0.0676(11) 0.6652(8) -0.2231(12) 0.072(5) Uani 1 d . . .
H34 H -0.0028 0.6835 -0.2494 0.086 Uiso 1 calc R . .
C35 C 0.1345(12) 0.6810(7) -0.1343(12) 0.068(4) Uani 1 d . . .
H35 H 0.1095 0.7105 -0.1013 0.082 Uiso 1 calc R . .
C36 C 0.2356(9) 0.6537(6) -0.0955(9) 0.044(3) Uani 1 d . . .
H36 H 0.2813 0.6665 -0.0369 0.053 Uiso 1 calc R . .
C10 C 0.9048(8) 0.6982(5) 0.1457(6) 0.031(2) Uani 1 d . . .
H101 H 0.8680 0.7373 0.1556 0.037 Uiso 1 calc R . .
H102 H 0.9812 0.7097 0.1578 0.037 Uiso 1 calc R . .
C20 C 0.5274(9) 0.7503(5) -0.0288(7) 0.033(2) Uani 1 d . . .
H201 H 0.4604 0.7252 -0.0604 0.039 Uiso 1 calc R . .
H202 H 0.5142 0.7958 -0.0494 0.039 Uiso 1 calc R . .
C30 C 0.4715(7) 0.5428(5) -0.1541(6) 0.024(2) Uani 1 d . . .
H301 H 0.5045 0.4992 -0.1396 0.029 Uiso 1 calc R . .
H302 H 0.4191 0.5423 -0.2168 0.029 Uiso 1 calc R . .
C40 C 0.8543(10) 0.4933(6) 0.0124(8) 0.042(3) Uani 1 d . . .
H401 H 0.9037 0.5103 0.0699 0.062 Uiso 1 calc R . .
H402 H 0.8964 0.4725 -0.0185 0.062 Uiso 1 calc R . .
H403 H 0.8055 0.4614 0.0224 0.062 Uiso 1 calc R . .
O99 O 0.6809(18) 0.5939(13) 0.3077(15) 0.199(16) Uani 1.00(6) d . . .
O98 O 0.5117(13) 0.9216(7) 0.0420(10) 0.111(7) Uani 1.00(4) d . . .
O97 O 0.977(3) 0.6084(10) 0.4789(15) 0.21(2) Uani 1.00(8) d . . .
O96 O 0.8163(8) 0.7988(5) 0.2758(6) 0.065(4) Uani 1.00(3) d . . .
O95 O 0.543(2) 0.5405(11) 0.3898(16) 0.195(14) Uani 1.00(5) d . . .
O94 O 0.845(2) 0.4845(17) 0.4611(19) 0.24(2) Uani 1.00(6) d . . .
QN N 0.7046 0.6350 -0.0470 0.050 Uiso 0.00 d P . .
QO O 0.6409 0.5945 0.0851 0.050 Uiso 0.00 d P . .

loop_
_atom_site_aniso_label
_atom_site_aniso_U_11
_atom_site_aniso_U_22
_atom_site_aniso_U_33
_atom_site_aniso_U_23
_atom_site_aniso_U_13
_atom_site_aniso_U_12
Tb 0.0162(4) 0.0262(4) 0.0183(4) 0.00012(15) 0.0116(3) -0.00045(15)
P1 0.0215(13) 0.0520(17) 0.0228(13) -0.0011(12) 0.0097(11) -0.0041(12)
O11 0.026(4) 0.046(4) 0.023(4) 0.009(3) 0.001(3) -0.003(3)
O12 0.039(4) 0.075(6) 0.030(4) 0.001(4) 0.015(3) 0.008(4)
P2 0.0271(13) 0.0369(15) 0.0279(13) -0.0067(11) 0.0167(11) -0.0002(11)
O21 0.033(4) 0.038(4) 0.018(3) 0.005(3) 0.011(3) 0.005(3)
O22 0.040(4) 0.037(4) 0.042(4) -0.013(3) 0.022(4) -0.012(3)
P3 0.0147(11) 0.0308(13) 0.0219(12) 0.0015(10) 0.0098(9) 0.0011(9)
O31 0.017(3) 0.038(4) 0.018(3) 0.000(2) 0.008(3) -0.002(2)
O32 0.023(3) 0.034(4) 0.037(4) 0.010(3) 0.010(3) 0.002(3)
N1 0.025(4) 0.040(5) 0.021(4) -0.003(4) 0.014(3) -0.004(4)
N2 0.023(4) 0.033(4) 0.025(4) 0.003(3) 0.016(3) 0.002(3)
N3 0.019(4) 0.043(5) 0.016(4) -0.005(4) 0.012(3) -0.007(3)
N4 0.024(4) 0.036(5) 0.026(4) 0.003(4) 0.013(3) -0.006(4)
C1 0.017(5) 0.053(7) 0.025(5) 0.005(5) 0.020(4) -0.005(4)
C2 0.041(6) 0.040(6) 0.032(5) 0.000(5) 0.025(5) -0.012(5)
C3 0.031(5) 0.048(6) 0.028(5) 0.002(5) 0.015(4) -0.003(5)
C4 0.033(5) 0.038(5) 0.015(4) 0.012(4) 0.014(4) 0.005(4)
C5 0.023(5) 0.055(7) 0.033(6) 0.002(5) 0.016(4) 0.005(5)
C6 0.026(5) 0.044(6) 0.046(6) -0.004(5) 0.023(5) -0.002(4)
C7 0.020(5) 0.047(6) 0.032(6) -0.008(5) 0.014(4) -0.004(4)
C8 0.030(5) 0.039(6) 0.033(5) -0.008(5) 0.019(4) -0.008(5)
C11 0.015(5) 0.081(8) 0.015(5) 0.005(5) 0.005(4) -0.001(5)
C12 0.045(7) 0.059(8) 0.045(7) 0.003(6) 0.015(6) 0.012(6)
C13 0.051(9) 0.098(11) 0.048(8) 0.021(8) 0.023(7) 0.027(8)
C14 0.044(9) 0.142(17) 0.064(9) 0.031(10) 0.032(8) 0.051(10)
C15 0.024(8) 0.128(16) 0.068(11) -0.010(11) 0.000(7) 0.002(9)
C16 0.031(7) 0.089(10) 0.049(8) -0.005(8) 0.012(6) -0.022(7)
C21 0.032(5) 0.046(6) 0.025(5) -0.016(5) 0.019(4) -0.014(5)
C22 0.060(8) 0.070(9) 0.056(8) -0.017(7) 0.046(7) -0.018(7)
C23 0.079(11) 0.097(12) 0.068(10) -0.025(9) 0.055(9) -0.046(10)
C24 0.084(14) 0.134(18) 0.141(19) -0.069(16) 0.091(14) -0.038(13)
C25 0.045(8) 0.103(13) 0.078(11) -0.009(10) 0.032(8) 0.001(8)
C26 0.033(6) 0.072(9) 0.064(8) -0.026(7) 0.022(6) 0.002(6)
C31 0.023(5) 0.038(6) 0.026(6) 0.012(4) 0.013(4) 0.000(4)
C32 0.018(6) 0.076(8) 0.047(8) 0.017(7) 0.003(5) -0.003(6)
C33 0.024(7) 0.107(13) 0.066(10) 0.049(9) -0.003(7) 0.010(7)
C34 0.031(7) 0.084(11) 0.108(13) 0.058(10) 0.034(8) 0.026(7)
C35 0.042(8) 0.056(8) 0.103(12) 0.030(8) 0.023(8) 0.025(7)
C36 0.030(6) 0.047(7) 0.058(7) 0.005(6) 0.020(5) 0.011(5)
C10 0.022(5) 0.046(6) 0.019(5) -0.013(4) 0.003(4) -0.015(4)
C20 0.042(6) 0.025(5) 0.035(6) -0.001(5) 0.019(5) 0.007(4)
C30 0.017(4) 0.042(6) 0.008(4) -0.014(4) -0.001(3) -0.003(4)
C40 0.044(6) 0.045(7) 0.048(7) -0.002(5) 0.032(6) 0.002(5)
O99 0.140(19) 0.37(4) 0.16(2) -0.062(18) 0.137(17) -0.078(17)
O98 0.127(13) 0.076(10) 0.112(12) 0.030(8) 0.027(9) 0.027(8)
O97 0.31(4) 0.21(3) 0.102(18) 0.014(13) 0.07(2) 0.051(19)
O96 0.053(6) 0.092(8) 0.055(6) -0.031(5) 0.028(5) -0.018(5)
O95 0.29(3) 0.19(2) 0.17(2) -0.057(16) 0.15(2) -0.13(2)
O94 0.25(4) 0.31(4) 0.23(4) 0.04(2) 0.18(3) 0.06(2)

loop_
_atom_type_symbol
_atom_type_description
_atom_type_scat_dispersion_real
_atom_type_scat_dispersion_imag
_atom_type_scat_source
C C 0.0033 0.0016 'International Tables Vol C Tables 4.2.6.8 and 6.1.1.4'
H H 0.0000 0.0000 'International Tables Vol C Tables 4.2.6.8 and 6.1.1.4'
N N 0.0061 0.0033 'International Tables Vol C Tables 4.2.6.8 and 6.1.1.4'
O O 0.0106 0.0060 'International Tables Vol C Tables 4.2.6.8 and 6.1.1.4'
P P 0.1023 0.0942 'International Tables Vol C Tables 4.2.6.8 and 6.1.1.4'
Tb Tb -0.1723 4.1537 'International Tables Vol C Tables 4.2.6.8 and 6.1.1.4'

loop_
_geom_angle_atom_site_label_1
_geom_angle_atom_site_label_2
_geom_angle_atom_site_label_3
_geom_angle
_geom_angle_site_symmetry_1
_geom_angle_site_symmetry_3
_geom_angle_publ_flag
QO Tb QN 175.20(4) . . ?
QO Tb O32 62.08(18) . 3_665 ?
QN Tb O32 120.76(18) . 3_665 ?
QO Tb O21 59.64(17) . . ?
QN Tb O21 117.22(17) . . ?
O32 Tb O21 121.7(2) 3_665 . ?
QO Tb O11 68.03(18) . . ?
QN Tb O11 115.68(18) . . ?
O32 Tb O11 81.0(3) 3_665 . ?
O21 Tb O11 80.0(3) . . ?
QO Tb O31 63.22(16) . . ?
QN Tb O31 112.99(16) . . ?
O32 Tb O31 77.0(2) 3_665 . ?
O21 Tb O31 75.8(2) . . ?
O11 Tb O31 131.2(2) . . ?
QO Tb N2 123.00(16) . . ?
QN Tb N2 52.50(16) . . ?
O32 Tb N2 151.1(2) 3_665 . ?
O21 Tb N2 69.7(2) . . ?
O11 Tb N2 127.9(3) . . ?
O31 Tb N2 81.2(2) . . ?
QO Tb N4 132.86(18) . . ?
QN Tb N4 51.60(17) . . ?
O32 Tb N4 76.1(3) 3_665 . ?
O21 Tb N4 154.5(2) . . ?
O11 Tb N4 85.7(3) . . ?
O31 Tb N4 128.8(2) . . ?
N2 Tb N4 104.1(2) . . ?
QO Tb N3 125.51(17) . . ?
QN Tb N3 52.68(17) . . ?
O32 Tb N3 85.7(3) 3_665 . ?
O21 Tb N3 127.3(2) . . ?
O11 Tb N3 152.5(3) . . ?
O31 Tb N3 67.6(2) . . ?
N2 Tb N3 68.4(3) . . ?
N4 Tb N3 67.7(2) . . ?
QO Tb N1 129.71(16) . . ?
QN Tb N1 51.83(16) . . ?
O32 Tb N1 134.1(2) 3_665 . ?
O21 Tb N1 87.6(2) . . ?
O11 Tb N1 69.5(2) . . ?
O31 Tb N1 148.5(2) . . ?
N2 Tb N1 67.8(2) . . ?
N4 Tb N1 67.5(2) . . ?
N3 Tb N1 104.5(2) . . ?
O12 P1 O11 118.4(5) . . ?
O12 P1 C11 108.0(5) . . ?
O11 P1 C11 106.8(5) . . ?
O12 P1 C10 107.6(5) . . ?
O11 P1 C10 106.3(4) . . ?
C11 P1 C10 109.5(5) . . ?
P1 O11 Tb 124.9(4) . . ?
O22 P2 O21 115.8(4) . . ?
O22 P2 C21 107.2(4) . . ?
O21 P2 C21 110.9(5) . . ?
O22 P2 C20 110.9(5) . . ?
O21 P2 C20 104.9(4) . . ?
C21 P2 C20 106.9(5) . . ?
P2 O21 Tb 125.6(3) . . ?
O32 P3 O31 115.9(4) . . ?
O32 P3 C31 106.7(4) . . ?
O31 P3 C31 110.4(4) . . ?
O32 P3 C30 108.8(4) . . ?
O31 P3 C30 105.5(4) . . ?
C31 P3 C30 109.6(5) . . ?
P3 O31 Tb 124.4(4) . . ?
P3 O32 Tb 161.3(5) . 3_665 ?
C8 N1 C1 108.5(7) . . ?
C8 N1 C10 108.8(8) . . ?
C1 N1 C10 109.8(8) . . ?
C8 N1 Tb 110.5(6) . . ?
C1 N1 Tb 112.2(5) . . ?
C10 N1 Tb 106.9(5) . . ?
C2 N2 C20 110.8(8) . . ?
C2 N2 C3 108.1(7) . . ?
C20 N2 C3 110.3(8) . . ?
C2 N2 Tb 110.5(6) . . ?
C20 N2 Tb 106.2(5) . . ?
C3 N2 Tb 110.8(6) . . ?
C4 N3 C30 109.7(7) . . ?
C4 N3 C5 110.5(7) . . ?
C30 N3 C5 108.0(7) . . ?
C4 N3 Tb 110.2(5) . . ?
C30 N3 Tb 106.6(5) . . ?
C5 N3 Tb 111.8(6) . . ?
C6 N4 C40 106.5(8) . . ?
C6 N4 C7 110.1(8) . . ?
C40 N4 C7 107.2(8) . . ?
C6 N4 Tb 109.5(6) . . ?
C40 N4 Tb 112.1(6) . . ?
C7 N4 Tb 111.3(6) . . ?
N1 C1 C2 112.5(7) . . ?
N1 C1 H011 109.1 . . ?
C2 C1 H011 109.1 . . ?
N1 C1 H012 109.1 . . ?
C2 C1 H012 109.1 . . ?
H011 C1 H012 107.8 . . ?
N2 C2 C1 114.6(8) . . ?
N2 C2 H021 108.6 . . ?
C1 C2 H021 108.6 . . ?
N2 C2 H022 108.6 . . ?
C1 C2 H022 108.6 . . ?
H021 C2 H022 107.6 . . ?
N2 C3 C4 111.3(8) . . ?
N2 C3 H031 109.4 . . ?
C4 C3 H031 109.4 . . ?
N2 C3 H032 109.4 . . ?
C4 C3 H032 109.4 . . ?
H031 C3 H032 108.0 . . ?
N3 C4 C3 113.0(8) . . ?
N3 C4 H041 109.0 . . ?
C3 C4 H041 109.0 . . ?
N3 C4 H042 109.0 . . ?
C3 C4 H042 109.0 . . ?
H041 C4 H042 107.8 . . ?
C6 C5 N3 111.5(8) . . ?
C6 C5 H051 109.3 . . ?
N3 C5 H051 109.3 . . ?
C6 C5 H052 109.3 . . ?
N3 C5 H052 109.3 . . ?
H051 C5 H052 108.0 . . ?
N4 C6 C5 112.5(9) . . ?
N4 C6 H061 109.1 . . ?
C5 C6 H061 109.1 . . ?
N4 C6 H062 109.1 . . ?
C5 C6 H062 109.1 . . ?
H061 C6 H062 107.8 . . ?
N4 C7 C8 110.0(8) . . ?
N4 C7 H071 109.7 . . ?
C8 C7 H071 109.7 . . ?
N4 C7 H072 109.7 . . ?
C8 C7 H072 109.7 . . ?
H071 C7 H072 108.2 . . ?
N1 C8 C7 112.4(8) . . ?
N1 C8 H081 109.1 . . ?
C7 C8 H081 109.1 . . ?
N1 C8 H082 109.1 . . ?
C7 C8 H082 109.1 . . ?
H081 C8 H082 107.9 . . ?
C12 C11 C16 119.5(13) . . ?
C12 C11 P1 121.4(9) . . ?
C16 C11 P1 119.0(11) . . ?
C11 C12 C13 120.1(13) . . ?
C11 C12 H12 119.9 . . ?
C13 C12 H12 119.9 . . ?
C14 C13 C12 118.5(15) . . ?
C14 C13 H13 120.8 . . ?
C12 C13 H13 120.8 . . ?
C15 C14 C13 121.2(14) . . ?
C15 C14 H14 119.4 . . ?
C13 C14 H14 119.4 . . ?
C14 C15 C16 120.5(16) . . ?
C14 C15 H151 119.7 . . ?
C16 C15 H151 119.7 . . ?
C15 C16 C11 120.2(16) . . ?
C15 C16 H16 119.9 . . ?
C11 C16 H16 119.9 . . ?
C26 C21 C22 119.7(11) . . ?
C26 C21 P2 120.4(9) . . ?
C22 C21 P2 119.8(9) . . ?
C23 C22 C21 118.1(15) . . ?
C23 C22 H22 121.0 . . ?
C21 C22 H22 121.0 . . ?
C22 C23 C24 117.9(15) . . ?
C22 C23 H23 121.0 . . ?
C24 C23 H23 121.0 . . ?
C25 C24 C23 122.9(15) . . ?
C25 C24 H24 118.5 . . ?
C23 C24 H24 118.6 . . ?
C24 C25 C26 120.2(17) . . ?
C24 C25 H25 119.9 . . ?
C26 C25 H25 119.9 . . ?
C25 C26 C21 121.1(15) . . ?
C25 C26 H26 119.5 . . ?
C21 C26 H26 119.5 . . ?
C36 C31 C32 120.4(11) . . ?
C36 C31 P3 118.5(8) . . ?
C32 C31 P3 120.8(9) . . ?
C31 C32 C33 118.5(15) . . ?
C31 C32 H32 120.8 . . ?
C33 C32 H32 120.8 . . ?
C34 C33 C32 119.5(16) . . ?
C34 C33 H33 120.2 . . ?
C32 C33 H33 120.3 . . ?
C35 C34 C33 119.8(12) . . ?
C35 C34 H34 120.1 . . ?
C33 C34 H34 120.1 . . ?
C36 C35 C34 120.2(15) . . ?
C36 C35 H35 119.9 . . ?
C34 C35 H35 119.9 . . ?
C35 C36 C31 121.3(13) . . ?
C35 C36 H36 119.4 . . ?
C31 C36 H36 119.4 . . ?
N1 C10 P1 112.7(7) . . ?
N1 C10 H101 109.1 . . ?
P1 C10 H101 109.1 . . ?
N1 C10 H102 109.0 . . ?
P1 C10 H102 109.0 . . ?
H101 C10 H102 107.8 . . ?
N2 C20 P2 109.6(7) . . ?
N2 C20 H201 109.8 . . ?
P2 C20 H201 109.8 . . ?
N2 C20 H202 109.7 . . ?
P2 C20 H202 109.8 . . ?
H201 C20 H202 108.2 . . ?
N3 C30 P3 109.8(6) . . ?
N3 C30 H301 109.7 . . ?
P3 C30 H301 109.7 . . ?
N3 C30 H302 109.7 . . ?
P3 C30 H302 109.7 . . ?
H301 C30 H302 108.2 . . ?
N4 C40 H401 109.5 . . ?
N4 C40 H402 109.5 . . ?
H401 C40 H402 109.5 . . ?
N4 C40 H403 109.5 . . ?
H401 C40 H403 109.5 . . ?
H402 C40 H403 109.5 . . ?

loop_
_geom_bond_atom_site_label_1
_geom_bond_atom_site_label_2
_geom_bond_distance
_geom_bond_site_symmetry_2
_geom_bond_publ_flag
Tb QO 1.0357(4) . ?
Tb QN 1.6241(5) . ?
Tb O32 2.247(7) 3_665 ?
Tb O21 2.292(7) . ?
Tb O11 2.319(7) . ?
Tb O31 2.328(7) . ?
Tb N2 2.629(8) . ?
Tb N4 2.641(8) . ?
Tb N3 2.655(8) . ?
Tb N1 2.678(8) . ?
P1 O12 1.499(8) . ?
P1 O11 1.514(8) . ?
P1 C11 1.817(11) . ?
P1 C10 1.830(11) . ?
P2 O22 1.497(7) . ?
P2 O21 1.528(7) . ?
P2 C21 1.799(10) . ?
P2 C20 1.838(10) . ?
P3 O32 1.510(7) . ?
P3 O31 1.510(7) . ?
P3 C31 1.807(10) . ?
P3 C30 1.826(9) . ?
O32 Tb 2.247(7) 3_665 ?
N1 C8 1.459(13) . ?
N1 C1 1.456(13) . ?
N1 C10 1.499(11) . ?
N2 C2 1.461(12) . ?
N2 C20 1.475(12) . ?
N2 C3 1.500(12) . ?
N3 C4 1.461(12) . ?
N3 C30 1.492(12) . ?
N3 C5 1.498(12) . ?
N4 C6 1.459(13) . ?
N4 C40 1.471(14) . ?
N4 C7 1.492(13) . ?
C1 C2 1.515(14) . ?
C1 H011 0.9700 . ?
C1 H012 0.9700 . ?
C2 H021 0.9700 . ?
C2 H022 0.9700 . ?
C3 C4 1.512(14) . ?
C3 H031 0.9700 . ?
C3 H032 0.9700 . ?
C4 H041 0.9700 . ?
C4 H042 0.9700 . ?
C5 C6 1.501(15) . ?
C5 H051 0.9700 . ?
C5 H052 0.9700 . ?
C6 H061 0.9700 . ?
C6 H062 0.9700 . ?
C7 C8 1.523(14) . ?
C7 H071 0.9700 . ?
C7 H072 0.9700 . ?
C8 H081 0.9700 . ?
C8 H082 0.9700 . ?
C11 C12 1.345(18) . ?
C11 C16 1.411(17) . ?
C12 C13 1.436(18) . ?
C12 H12 0.9300 . ?
C13 C14 1.37(2) . ?
C13 H13 0.9300 . ?
C14 C15 1.36(2) . ?
C14 H14 0.9300 . ?
C15 C16 1.36(2) . ?
C15 H151 0.9300 . ?
C16 H16 0.9300 . ?
C21 C26 1.381(17) . ?
C21 C22 1.415(17) . ?
C22 C23 1.407(19) . ?
C22 H22 0.9300 . ?
C23 C24 1.42(3) . ?
C23 H23 0.9300 . ?
C24 C25 1.30(3) . ?
C24 H24 0.9300 . ?
C25 C26 1.373(19) . ?
C25 H25 0.9300 . ?
C26 H26 0.9300 . ?
C31 C36 1.392(16) . ?
C31 C32 1.373(18) . ?
C32 C33 1.422(19) . ?
C32 H32 0.9300 . ?
C33 C34 1.40(3) . ?
C33 H33 0.9300 . ?
C34 C35 1.38(2) . ?
C34 H34 0.9300 . ?
C35 C36 1.345(17) . ?
C35 H35 0.9300 . ?
C36 H36 0.9300 . ?
C10 H101 0.9700 . ?
C10 H102 0.9700 . ?
C20 H201 0.9700 . ?
C20 H202 0.9700 . ?
C30 H301 0.9700 . ?
C30 H302 0.9700 . ?
C40 H401 0.9600 . ?
C40 H402 0.9600 . ?
C40 H403 0.9600 . ?

loop_
_geom_torsion_atom_site_label_1
_geom_torsion_atom_site_label_2
_geom_torsion_atom_site_label_3
_geom_torsion_atom_site_label_4
_geom_torsion
_geom_torsion_site_symmetry_1
_geom_torsion_site_symmetry_2
_geom_torsion_site_symmetry_3
_geom_torsion_site_symmetry_4
_geom_torsion_publ_flag
O12 P1 O11 Tb 98.6(6) . . . . ?
C11 P1 O11 Tb -139.3(5) . . . . ?
C10 P1 O11 Tb -22.4(6) . . . . ?
QO Tb O11 P1 -118.5(5) . . . . ?
QN Tb O11 P1 58.2(6) . . . . ?
O32 Tb O11 P1 178.1(6) 3_665 . . . ?
O21 Tb O11 P1 -57.3(5) . . . . ?
O31 Tb O11 P1 -118.2(5) . . . . ?
N2 Tb O11 P1 -3.0(7) . . . . ?
N4 Tb O11 P1 101.5(5) . . . . ?
N3 Tb O11 P1 116.0(6) . . . . ?
N1 Tb O11 P1 33.9(5) . . . . ?
O22 P2 O21 Tb -133.5(5) . . . . ?
C21 P2 O21 Tb 104.2(5) . . . . ?
C20 P2 O21 Tb -10.9(6) . . . . ?
QO Tb O21 P2 -124.7(5) . . . . ?
QN Tb O21 P2 51.2(5) . . . . ?
O32 Tb O21 P2 -122.2(5) 3_665 . . . ?
O11 Tb O21 P2 165.0(5) . . . . ?
O31 Tb O21 P2 -57.6(5) . . . . ?
N2 Tb O21 P2 28.1(4) . . . . ?
N4 Tb O21 P2 108.3(6) . . . . ?
N3 Tb O21 P2 -11.1(6) . . . . ?
N1 Tb O21 P2 95.4(5) . . . . ?
O32 P3 O31 Tb 97.4(5) . . . . ?
C31 P3 O31 Tb -141.2(5) . . . . ?
C30 P3 O31 Tb -22.9(5) . . . . ?
QO Tb O31 P3 -118.7(4) . . . . ?
QN Tb O31 P3 64.6(4) . . . . ?
O32 Tb O31 P3 -53.6(4) 3_665 . . . ?
O21 Tb O31 P3 178.4(5) . . . . ?
O11 Tb O31 P3 -119.0(5) . . . . ?
N2 Tb O31 P3 107.3(4) . . . . ?
N4 Tb O31 P3 6.2(6) . . . . ?
N3 Tb O31 P3 37.1(4) . . . . ?
N1 Tb O31 P3 118.2(5) . . . . ?
O31 P3 O32 Tb -131.5(12) . . . 3_665 ?
C31 P3 O32 Tb 105.2(13) . . . 3_665 ?
C30 P3 O32 Tb -12.9(14) . . . 3_665 ?
QO Tb N1 C8 114.0(6) . . . . ?
QN Tb N1 C8 -71.8(6) . . . . ?
O32 Tb N1 C8 26.5(8) 3_665 . . . ?
O21 Tb N1 C8 160.2(6) . . . . ?
O11 Tb N1 C8 80.0(6) . . . . ?
O31 Tb N1 C8 -142.4(6) . . . . ?
N2 Tb N1 C8 -130.7(7) . . . . ?
N4 Tb N1 C8 -13.8(6) . . . . ?
N3 Tb N1 C8 -71.7(6) . . . . ?
QO Tb N1 C1 -124.7(6) . . . . ?
QN Tb N1 C1 49.5(5) . . . . ?
O32 Tb N1 C1 147.8(6) 3_665 . . . ?
O21 Tb N1 C1 -78.5(6) . . . . ?
O11 Tb N1 C1 -158.7(7) . . . . ?
O31 Tb N1 C1 -21.1(8) . . . . ?
N2 Tb N1 C1 -9.4(6) . . . . ?
N4 Tb N1 C1 107.5(6) . . . . ?
N3 Tb N1 C1 49.5(6) . . . . ?
QO Tb N1 C10 -4.2(7) . . . . ?
QN Tb N1 C10 169.9(7) . . . . ?
O32 Tb N1 C10 -91.8(7) 3_665 . . . ?
O21 Tb N1 C10 41.9(6) . . . . ?
O11 Tb N1 C10 -38.2(6) . . . . ?
O31 Tb N1 C10 99.3(7) . . . . ?
N2 Tb N1 C10 111.0(6) . . . . ?
N4 Tb N1 C10 -132.1(7) . . . . ?
N3 Tb N1 C10 170.0(6) . . . . ?
QO Tb N2 C2 106.1(6) . . . . ?
QN Tb N2 C2 -75.9(6) . . . . ?
O32 Tb N2 C2 -162.7(6) 3_665 . . . ?
O21 Tb N2 C2 78.1(6) . . . . ?
O11 Tb N2 C2 19.6(7) . . . . ?
O31 Tb N2 C2 156.1(6) . . . . ?
N4 Tb N2 C2 -75.9(6) . . . . ?
N3 Tb N2 C2 -134.7(6) . . . . ?
N1 Tb N2 C2 -17.8(6) . . . . ?
QO Tb N2 C20 -14.2(6) . . . . ?
QN Tb N2 C20 163.8(7) . . . . ?
O32 Tb N2 C20 77.0(8) 3_665 . . . ?
O21 Tb N2 C20 -42.2(6) . . . . ?
O11 Tb N2 C20 -100.7(6) . . . . ?
O31 Tb N2 C20 35.8(6) . . . . ?
N4 Tb N2 C20 163.8(6) . . . . ?
N3 Tb N2 C20 105.0(6) . . . . ?
N1 Tb N2 C20 -138.1(6) . . . . ?
QO Tb N2 C3 -134.0(5) . . . . ?
QN Tb N2 C3 44.0(5) . . . . ?
O32 Tb N2 C3 -42.8(8) 3_665 . . . ?
O21 Tb N2 C3 -162.1(6) . . . . ?
O11 Tb N2 C3 139.4(6) . . . . ?
O31 Tb N2 C3 -84.1(6) . . . . ?
N4 Tb N2 C3 43.9(6) . . . . ?
N3 Tb N2 C3 -14.8(6) . . . . ?
N1 Tb N2 C3 102.0(6) . . . . ?
QO Tb N3 C4 101.3(6) . . . . ?
QN Tb N3 C4 -73.2(5) . . . . ?
O32 Tb N3 C4 152.2(6) 3_665 . . . ?
O21 Tb N3 C4 25.0(7) . . . . ?
O11 Tb N3 C4 -146.7(6) . . . . ?
O31 Tb N3 C4 74.5(6) . . . . ?
N2 Tb N3 C4 -14.7(5) . . . . ?
N4 Tb N3 C4 -131.1(6) . . . . ?
N1 Tb N3 C4 -73.2(6) . . . . ?
QO Tb N3 C30 -17.6(6) . . . . ?
QN Tb N3 C30 167.9(6) . . . . ?
O32 Tb N3 C30 33.3(6) 3_665 . . . ?
O21 Tb N3 C30 -93.9(6) . . . . ?
O11 Tb N3 C30 94.4(7) . . . . ?
O31 Tb N3 C30 -44.4(5) . . . . ?
N2 Tb N3 C30 -133.6(6) . . . . ?
N4 Tb N3 C30 110.0(6) . . . . ?
N1 Tb N3 C30 167.8(5) . . . . ?
QO Tb N3 C5 -135.4(6) . . . . ?
QN Tb N3 C5 50.1(6) . . . . ?
O32 Tb N3 C5 -84.5(7) 3_665 . . . ?
O21 Tb N3 C5 148.3(6) . . . . ?
O11 Tb N3 C5 -23.4(10) . . . . ?
O31 Tb N3 C5 -162.1(7) . . . . ?
N2 Tb N3 C5 108.7(7) . . . . ?
N4 Tb N3 C5 -7.7(6) . . . . ?
N1 Tb N3 C5 50.1(7) . . . . ?
QO Tb N4 C6 96.9(6) . . . . ?
QN Tb N4 C6 -80.8(6) . . . . ?
O32 Tb N4 C6 69.5(6) 3_665 . . . ?
O21 Tb N4 C6 -153.1(6) . . . . ?
O11 Tb N4 C6 151.3(6) . . . . ?
O31 Tb N4 C6 9.3(7) . . . . ?
N2 Tb N4 C6 -80.8(6) . . . . ?
N3 Tb N4 C6 -21.6(6) . . . . ?
N1 Tb N4 C6 -139.1(7) . . . . ?
QO Tb N4 C40 -21.1(8) . . . . ?
QN Tb N4 C40 161.2(8) . . . . ?
O32 Tb N4 C40 -48.5(7) 3_665 . . . ?
O21 Tb N4 C40 89.0(8) . . . . ?
O11 Tb N4 C40 33.3(7) . . . . ?
O31 Tb N4 C40 -108.7(7) . . . . ?
N2 Tb N4 C40 161.3(7) . . . . ?
N3 Tb N4 C40 -139.5(7) . . . . ?
N1 Tb N4 C40 102.9(7) . . . . ?
QO Tb N4 C7 -141.1(6) . . . . ?
QN Tb N4 C7 41.2(6) . . . . ?
O32 Tb N4 C7 -168.6(7) 3_665 . . . ?
O21 Tb N4 C7 -31.1(10) . . . . ?
O11 Tb N4 C7 -86.8(6) . . . . ?
O31 Tb N4 C7 131.3(6) . . . . ?
N2 Tb N4 C7 41.2(7) . . . . ?
N3 Tb N4 C7 100.4(7) . . . . ?
N1 Tb N4 C7 -17.1(6) . . . . ?
C8 N1 C1 C2 157.8(8) . . . . ?
C10 N1 C1 C2 -83.4(10) . . . . ?
Tb N1 C1 C2 35.3(10) . . . . ?
C20 N2 C2 C1 162.3(8) . . . . ?
C3 N2 C2 C1 -76.6(10) . . . . ?
Tb N2 C2 C1 44.8(9) . . . . ?
N1 C1 C2 N2 -56.1(11) . . . . ?
C2 N2 C3 C4 164.4(8) . . . . ?
C20 N2 C3 C4 -74.3(10) . . . . ?
Tb N2 C3 C4 43.1(9) . . . . ?
C30 N3 C4 C3 160.9(8) . . . . ?
C5 N3 C4 C3 -80.2(9) . . . . ?
Tb N3 C4 C3 43.9(8) . . . . ?
N2 C3 C4 N3 -60.8(10) . . . . ?
C4 N3 C5 C6 159.3(8) . . . . ?
C30 N3 C5 C6 -80.7(10) . . . . ?
Tb N3 C5 C6 36.2(10) . . . . ?
C40 N4 C6 C5 172.2(8) . . . . ?
C7 N4 C6 C5 -71.9(11) . . . . ?
Tb N4 C6 C5 50.7(9) . . . . ?
N3 C5 C6 N4 -60.5(11) . . . . ?
C6 N4 C7 C8 167.6(8) . . . . ?
C40 N4 C7 C8 -76.9(11) . . . . ?
Tb N4 C7 C8 46.0(10) . . . . ?
C1 N1 C8 C7 -79.5(10) . . . . ?
C10 N1 C8 C7 161.1(9) . . . . ?
Tb N1 C8 C7 44.0(10) . . . . ?
N4 C7 C8 N1 -62.5(12) . . . . ?
O12 P1 C11 C12 118.0(10) . . . . ?
O11 P1 C11 C12 -10.4(11) . . . . ?
C10 P1 C11 C12 -125.1(10) . . . . ?
O12 P1 C11 C16 -57.8(11) . . . . ?
O11 P1 C11 C16 173.8(9) . . . . ?
C10 P1 C11 C16 59.1(11) . . . . ?
C16 C11 C12 C13 -0.1(18) . . . . ?
P1 C11 C12 C13 -175.9(9) . . . . ?
C11 C12 C13 C14 2.3(19) . . . . ?
C12 C13 C14 C15 -4(2) . . . . ?
C13 C14 C15 C16 3(3) . . . . ?
C14 C15 C16 C11 0(3) . . . . ?
C12 C11 C16 C15 -1(2) . . . . ?
P1 C11 C16 C15 175.0(13) . . . . ?
O22 P2 C21 C26 54.1(10) . . . . ?
O21 P2 C21 C26 -178.7(8) . . . . ?
C20 P2 C21 C26 -64.9(10) . . . . ?
O22 P2 C21 C22 -121.7(8) . . . . ?
O21 P2 C21 C22 5.5(10) . . . . ?
C20 P2 C21 C22 119.4(9) . . . . ?
C26 C21 C22 C23 0.1(17) . . . . ?
P2 C21 C22 C23 175.9(10) . . . . ?
C21 C22 C23 C24 -2(2) . . . . ?
C22 C23 C24 C25 4(3) . . . . ?
C23 C24 C25 C26 -3(3) . . . . ?
C24 C25 C26 C21 1(2) . . . . ?
C22 C21 C26 C25 0.3(17) . . . . ?
P2 C21 C26 C25 -175.4(10) . . . . ?
O32 P3 C31 C36 94.3(9) . . . . ?
O31 P3 C31 C36 -32.3(9) . . . . ?
C30 P3 C31 C36 -148.1(8) . . . . ?
O32 P3 C31 C32 -79.4(10) . . . . ?
O31 P3 C31 C32 154.0(9) . . . . ?
C30 P3 C31 C32 38.2(10) . . . . ?
C36 C31 C32 C33 0.2(18) . . . . ?
P3 C31 C32 C33 173.8(10) . . . . ?
C31 C32 C33 C34 -4(2) . . . . ?
C32 C33 C34 C35 5(2) . . . . ?
C33 C34 C35 C36 -1(2) . . . . ?
C34 C35 C36 C31 -3(2) . . . . ?
C32 C31 C36 C35 3.8(18) . . . . ?
P3 C31 C36 C35 -169.9(10) . . . . ?
C8 N1 C10 P1 -79.7(9) . . . . ?
C1 N1 C10 P1 161.8(6) . . . . ?
Tb N1 C10 P1 39.8(8) . . . . ?
O12 P1 C10 N1 -144.9(7) . . . . ?
O11 P1 C10 N1 -17.1(8) . . . . ?
C11 P1 C10 N1 98.0(8) . . . . ?
C2 N2 C20 P2 -70.7(9) . . . . ?
C3 N2 C20 P2 169.6(7) . . . . ?
Tb N2 C20 P2 49.4(7) . . . . ?
O22 P2 C20 N2 95.8(7) . . . . ?
O21 P2 C20 N2 -29.9(8) . . . . ?
C21 P2 C20 N2 -147.7(7) . . . . ?
C4 N3 C30 P3 -72.4(8) . . . . ?
C5 N3 C30 P3 167.1(6) . . . . ?
Tb N3 C30 P3 46.9(6) . . . . ?
O32 P3 C30 N3 -146.2(6) . . . . ?
O31 P3 C30 N3 -21.3(7) . . . . ?
C31 P3 C30 N3 97.5(7) . . . . ?
